data_4125117
loop_
_publ_author_name
'Zhukhovitskiy, Aleksandr V.'
'Mavros, Michael G.'
'Queeney, K. T.'
'Wu, Tony'
'Voorhis, Troy Van'
'Johnson, Jeremiah A.'

_publ_section_title
;
 Reactions of Persistent Carbenes with Hydrogen-Terminated Silicon
 Surfaces.
;
_journal_issue 27
_journal_name_full 'Journal of the American Chemical Society'
_journal_page_first 8639
_journal_page_last 8652
_journal_paper_doi 10.1021/jacs.6b04962
_journal_volume 138
_journal_year 2016
_chemical_formula_sum 'C19 H29 F3 N2 O5 S'
_chemical_formula_weight 454.50
_space_group_crystal_system triclinic
_space_group_IT_number 2
_space_group_name_Hall '-P 1'
_space_group_name_H-M_alt 'P -1'
_symmetry_space_group_name_Hall '-P 1'
_symmetry_space_group_name_H-M 'P -1'
_atom_sites_solution_hydrogens geom
_atom_sites_solution_primary direct
_atom_sites_solution_secondary difmap
_audit_creation_method SHELXL-2014/6
_cell_angle_alpha 69.5328(15)
_cell_angle_beta 88.0275(13)
_cell_angle_gamma 88.8565(13)
_cell_formula_units_Z 6
_cell_length_a 12.6127(8)
_cell_length_b 15.2311(10)
_cell_length_c 17.9955(11)
_cell_measurement_reflns_used 9829
_cell_measurement_temperature 100(2)
_cell_measurement_theta_max 31.24
_cell_measurement_theta_min 2.34
_cell_volume 3236.8(4)
_computing_cell_refinement 'SAINT 7.46A (Bruker-AXS, 2015)'
_computing_data_collection 'APEX2 v2011.4.0 (Bruker-AXS, 2015)'
_computing_data_reduction 'SAINT 7.46A (Bruker-AXS, 2015)'
_computing_molecular_graphics 'Bruker SHELXTL'
_computing_publication_material 'Bruker SHELXTL'
_computing_structure_refinement 'SHELXL-2014/6 (Sheldrick, 2014)'
_computing_structure_solution 'SHELXS-2015 (Sheldrick, 2015)'
_diffrn_ambient_temperature 100(2)
_diffrn_detector_area_resol_mean 8.3
_diffrn_measured_fraction_theta_full 1.000
_diffrn_measured_fraction_theta_max 0.996
_diffrn_measurement_device_type 'Bruker Smart APEX2 CCD'
_diffrn_measurement_method '\f and \w scans'
_diffrn_radiation_type MoK\a
_diffrn_radiation_wavelength 0.71073
_diffrn_reflns_av_R_equivalents 0.0432
_diffrn_reflns_av_unetI/netI 0.0235
_diffrn_reflns_Laue_measured_fraction_full 1.000
_diffrn_reflns_Laue_measured_fraction_max 0.996
_diffrn_reflns_limit_h_max 18
_diffrn_reflns_limit_h_min -19
_diffrn_reflns_limit_k_max 23
_diffrn_reflns_limit_k_min -23
_diffrn_reflns_limit_l_max 27
_diffrn_reflns_limit_l_min -27
_diffrn_reflns_number 325213
_diffrn_reflns_point_group_measured_fraction_full 1.000
_diffrn_reflns_point_group_measured_fraction_max 0.996
_diffrn_reflns_theta_full 25.242
_diffrn_reflns_theta_max 32.576
_diffrn_reflns_theta_min 1.208
_diffrn_source 'I\mS micro-focus sealed tube, multilayer optics'
_exptl_absorpt_coefficient_mu 0.209
_exptl_absorpt_correction_T_max 0.7465
_exptl_absorpt_correction_T_min 0.7198
_exptl_absorpt_correction_type multi-scan
_exptl_absorpt_process_details 'SADABS (Sheldrick, 2009)'
_exptl_crystal_colour colourless
_exptl_crystal_density_diffrn 1.399
_exptl_crystal_density_method 'not measured'
_exptl_crystal_description block
_exptl_crystal_F_000 1440
_exptl_crystal_size_max 0.320
_exptl_crystal_size_mid 0.200
_exptl_crystal_size_min 0.165
_refine_diff_density_max 0.821
_refine_diff_density_min -0.452
_refine_diff_density_rms 0.050
_refine_ls_extinction_method none
_refine_ls_goodness_of_fit_ref 1.025
_refine_ls_hydrogen_treatment constr
_refine_ls_matrix_type full
_refine_ls_number_parameters 1238
_refine_ls_number_reflns 23493
_refine_ls_number_restraints 3992
_refine_ls_restrained_S_all 1.015
_refine_ls_R_factor_all 0.0527
_refine_ls_R_factor_gt 0.0391
_refine_ls_shift/su_max 0.002
_refine_ls_shift/su_mean 0.000
_refine_ls_structure_factor_coef Fsqd
_refine_ls_weighting_details 'w=1/[\s^2^(Fo^2^)+(0.0494P)^2^+1.1461P] where P=(Fo^2^+2Fc^2^)/3'
_refine_ls_weighting_scheme calc
_refine_ls_wR_factor_gt 0.1002
_refine_ls_wR_factor_ref 0.1081
_reflns_Friedel_coverage 0.000
_reflns_number_gt 18870
_reflns_number_total 23493
_reflns_threshold_expression 'I > 2\s(I)'
_cod_data_source_file ja6b04962_si_005.cif
_cod_data_source_block X16076
_cod_depositor_comments 'Adding full bibliography for 4125116--4125119.cif.'
_cod_database_code 4125117
_shelx_space_group_comment
; 
The symmetry employed for this shelxl refinement is uniquely defined 
by the following loop, which should always be used as a source of 
symmetry information in preference to the above space-group names. 
They are only intended as comments. 
;
_shelx_estimated_absorpt_t_min 0.936
_shelx_estimated_absorpt_t_max 0.966
_shelxl_version_number 2014/6

loop_
_space_group_symop_operation_xyz
'x, y, z'
'-x, -y, -z'

loop_
_atom_site_label
_atom_site_type_symbol
_atom_site_fract_x
_atom_site_fract_y
_atom_site_fract_z
_atom_site_U_iso_or_equiv
_atom_site_adp_type
_atom_site_occupancy
_atom_site_site_symmetry_order
_atom_site_calc_flag
_atom_site_refinement_flags_posn
_atom_site_refinement_flags_adp
_atom_site_refinement_flags_occupancy
_atom_site_disorder_assembly
_atom_site_disorder_group
O1 O 0.08648(7) 0.55587(6) 0.91578(6) 0.02930(18) Uani 1 1 d . . . . .
O2 O 0.44728(6) 0.59993(6) 0.92143(5) 0.02735(17) Uani 1 1 d . . . . .
C1 C 0.23198(7) 0.74261(7) 0.92580(5) 0.01669(16) Uani 1 1 d . . . . .
H1 H 0.2189 0.8049 0.9242 0.020 Uiso 1 1 calc R U . . .
C2 C 0.16070(8) 0.59711(7) 0.92728(6) 0.02057(18) Uani 1 1 d . . . . .
C3 C 0.26693(8) 0.55164(7) 0.95414(6) 0.02077(18) Uani 1 1 d . . . . .
C4 C 0.35716(8) 0.62018(7) 0.93211(6) 0.01995(18) Uani 1 1 d . . . . .
C5 C 0.25940(10) 0.51313(9) 1.04658(7) 0.0287(2) Uani 1 1 d . . . . .
H5A H 0.2473 0.5653 1.0659 0.043 Uiso 1 1 calc R U . . .
H5B H 0.3258 0.4808 1.0675 0.043 Uiso 1 1 calc R U . . .
H5C H 0.2004 0.4691 1.0644 0.043 Uiso 1 1 calc R U . . .
C6 C 0.28873(10) 0.47348(8) 0.92070(8) 0.0305(2) Uani 1 1 d . . . . .
H6A H 0.2304 0.4285 0.9365 0.046 Uiso 1 1 calc R U . . .
H6B H 0.3553 0.4414 0.9414 0.046 Uiso 1 1 calc R U . . .
H6C H 0.2945 0.5003 0.8627 0.046 Uiso 1 1 calc R U . . .
N1 N 0.14912(6) 0.69249(6) 0.92163(5) 0.01698(15) Uani 1 1 d D . . . .
C11 C 0.04245(7) 0.73693(7) 0.89837(6) 0.01789(17) Uani 1 1 d D . . . .
H11 H 0.0143 0.7108 0.8592 0.021 Uiso 1 1 calc R U . . .
C12 C 0.04786(8) 0.84276(7) 0.85747(6) 0.02106(19) Uani 1 1 d D . . . .
H12A H 0.1004 0.8587 0.8127 0.025 Uiso 1 1 calc R U . . .
H12B H 0.0699 0.8724 0.8954 0.025 Uiso 1 1 calc R U . . .
C13 C -0.06263(8) 0.87864(8) 0.82689(6) 0.0232(2) Uani 1 1 d D . . . .
H13A H -0.0610 0.9476 0.8003 0.028 Uiso 1 1 calc R U . . .
H13B H -0.0829 0.8506 0.7874 0.028 Uiso 1 1 calc R U . . .
C14 C -0.14433(8) 0.85322(8) 0.89506(7) 0.02281(19) Uani 1 1 d D . . . .
H14A H -0.2155 0.8742 0.8739 0.027 Uiso 1 1 calc R U . . .
H14B H -0.1277 0.8863 0.9317 0.027 Uiso 1 1 calc R U . . .
C15 C -0.14576(8) 0.74812(8) 0.94042(7) 0.0261(2) Uani 1 1 d D . . . .
H15A H -0.1716 0.7157 0.9056 0.031 Uiso 1 1 calc R U . . .
H15B H -0.1957 0.7346 0.9866 0.031 Uiso 1 1 calc R U . . .
C16 C -0.03541(8) 0.71008(8) 0.96929(6) 0.0226(2) Uani 1 1 d D . . . .
H16A H -0.0123 0.7368 1.0089 0.027 Uiso 1 1 calc R U . . .
H16B H -0.0377 0.6410 0.9949 0.027 Uiso 1 1 calc R U . . .
N2 N 0.33117(6) 0.71242(6) 0.93207(5) 0.01715(15) Uani 1 1 d D . . . .
C21 C 0.42259(7) 0.77481(7) 0.92779(6) 0.01779(17) Uani 1 1 d D . . . .
H21 H 0.4753 0.7672 0.8876 0.021 Uiso 1 1 calc R U . . .
C22 C 0.39214(8) 0.87798(7) 0.90219(6) 0.02069(18) Uani 1 1 d D . . . .
H22A H 0.3405 0.8883 0.9411 0.025 Uiso 1 1 calc R U . . .
H22B H 0.3587 0.8980 0.8498 0.025 Uiso 1 1 calc R U . . .
C23 C 0.49291(9) 0.93548(8) 0.89705(7) 0.0243(2) Uani 1 1 d D . . . .
H23A H 0.5412 0.9292 0.8546 0.029 Uiso 1 1 calc R U . . .
H23B H 0.4734 1.0025 0.8828 0.029 Uiso 1 1 calc R U . . .
C24 C 0.55049(9) 0.90288(8) 0.97558(7) 0.0274(2) Uani 1 1 d D . . . .
H24A H 0.6171 0.9384 0.9692 0.033 Uiso 1 1 calc R U . . .
H24B H 0.5054 0.9158 1.0168 0.033 Uiso 1 1 calc R U . . .
C25 C 0.57585(9) 0.79856(9) 1.00212(8) 0.0291(2) Uani 1 1 d D . . . .
H25A H 0.6093 0.7783 1.0545 0.035 Uiso 1 1 calc R U . . .
H25B H 0.6270 0.7866 0.9637 0.035 Uiso 1 1 calc R U . . .
C26 C 0.47566(8) 0.74193(7) 1.00794(6) 0.02099(19) Uani 1 1 d D . . . .
H26A H 0.4262 0.7503 1.0489 0.025 Uiso 1 1 calc R U . . .
H26B H 0.4940 0.6745 1.0236 0.025 Uiso 1 1 calc R U . . .
S1 S 0.32974(2) 0.76369(2) 0.70681(2) 0.01763(5) Uani 1 1 d D . . . .
O3 O 0.33430(6) 0.72149(6) 0.64653(5) 0.02358(15) Uani 1 1 d D . . . .
O4 O 0.42854(6) 0.80268(7) 0.71860(6) 0.02956(18) Uani 1 1 d D . . . .
O5 O 0.27149(7) 0.71097(6) 0.77844(5) 0.02741(17) Uani 1 1 d D . . . .
C7 C 0.24650(9) 0.86710(8) 0.66370(7) 0.0244(2) Uani 1 1 d D . . . .
F1 F 0.24463(6) 0.92203(5) 0.70763(5) 0.03382(16) Uani 1 1 d D . . . .
F2 F 0.14645(6) 0.84302(6) 0.65886(5) 0.03720(18) Uani 1 1 d D . . . .
F3 F 0.28152(8) 0.91814(6) 0.59097(5) 0.0449(2) Uani 1 1 d D . . . .
O6 O 0.62929(7) 0.67374(6) 0.79171(4) 0.02432(15) Uani 1 1 d . . . . .
O7 O 0.59909(7) 0.93884(5) 0.56630(5) 0.02316(15) Uani 1 1 d . . . . .
C31 C 0.54283(7) 0.70532(7) 0.60324(5) 0.01572(16) Uani 1 1 d . . . . .
H31 H 0.5105 0.6691 0.5769 0.019 Uiso 1 1 calc R U . . .
C32 C 0.61812(8) 0.71089(7) 0.72173(6) 0.01762(17) Uani 1 1 d . . . . .
C33 C 0.66219(7) 0.80632(7) 0.67330(6) 0.01671(16) Uani 1 1 d . . . . .
C34 C 0.60200(8) 0.85537(7) 0.59858(6) 0.01654(16) Uani 1 1 d . . . . .
C35 C 0.66672(9) 0.86793(8) 0.72404(6) 0.02281(19) Uani 1 1 d . . . . .
H35A H 0.7010 0.9273 0.6933 0.034 Uiso 1 1 calc R U . . .
H35B H 0.7075 0.8357 0.7714 0.034 Uiso 1 1 calc R U . . .
H35C H 0.5945 0.8804 0.7400 0.034 Uiso 1 1 calc R U . . .
C36 C 0.77556(8) 0.78737(8) 0.64524(7) 0.0231(2) Uani 1 1 d . . . . .
H36A H 0.7710 0.7472 0.6132 0.035 Uiso 1 1 calc R U . . .
H36B H 0.8186 0.7560 0.6916 0.035 Uiso 1 1 calc R U . . .
H36C H 0.8085 0.8470 0.6133 0.035 Uiso 1 1 calc R U . . .
N3 N 0.57066(6) 0.66145(6) 0.67719(5) 0.01627(14) Uani 1 1 d D . . . .
C41 C 0.54140(8) 0.56100(7) 0.72047(6) 0.01799(17) Uani 1 1 d D . . . .
H41 H 0.5037 0.5574 0.7712 0.022 Uiso 1 1 calc R U . . .
C42 C 0.46722(9) 0.52269(7) 0.67410(7) 0.0232(2) Uani 1 1 d D . . . .
H42A H 0.5026 0.5248 0.6236 0.028 Uiso 1 1 calc R U . . .
H42B H 0.4022 0.5620 0.6614 0.028 Uiso 1 1 calc R U . . .
C43 C 0.43762(9) 0.42140(8) 0.72344(8) 0.0282(2) Uani 1 1 d D . . . .
H43A H 0.3961 0.4205 0.7714 0.034 Uiso 1 1 calc R U . . .
H43B H 0.3925 0.3959 0.6919 0.034 Uiso 1 1 calc R U . . .
C44 C 0.53600(10) 0.35972(8) 0.74815(8) 0.0302(2) Uani 1 1 d D . . . .
H44A H 0.5727 0.3540 0.7005 0.036 Uiso 1 1 calc R U . . .
H44B H 0.5147 0.2962 0.7834 0.036 Uiso 1 1 calc R U . . .
C45 C 0.61164(10) 0.40089(8) 0.79128(8) 0.0313(3) Uani 1 1 d D . . . .
H45A H 0.6767 0.3617 0.8038 0.038 Uiso 1 1 calc R U . . .
H45B H 0.5776 0.3999 0.8420 0.038 Uiso 1 1 calc R U . . .
C46 C 0.64171(8) 0.50139(7) 0.74142(6) 0.02194(19) Uani 1 1 d D . . . .
H46A H 0.6888 0.5270 0.7716 0.026 Uiso 1 1 calc R U . . .
H46B H 0.6804 0.5024 0.6923 0.026 Uiso 1 1 calc R U . . .
N4 N 0.55625(6) 0.79570(6) 0.56278(5) 0.01514(14) Uani 1 1 d D . . . .
C51 C 0.51350(7) 0.84075(7) 0.48124(5) 0.01602(16) Uani 1 1 d D . . . .
H51 H 0.4755 0.8995 0.4798 0.019 Uiso 1 1 calc R U . . .
C52 C 0.43453(8) 0.77940(7) 0.46005(6) 0.02026(18) Uani 1 1 d D . . . .
H52A H 0.3762 0.7612 0.5006 0.024 Uiso 1 1 calc R U . . .
H52B H 0.4703 0.7216 0.4584 0.024 Uiso 1 1 calc R U . . .
C53 C 0.39008(9) 0.83516(9) 0.37860(6) 0.0260(2) Uani 1 1 d D . . . .
H53A H 0.3396 0.7957 0.3636 0.031 Uiso 1 1 calc R U . . .
H53B H 0.3509 0.8908 0.3817 0.031 Uiso 1 1 calc R U . . .
C54 C 0.47851(10) 0.86677(9) 0.31513(6) 0.0265(2) Uani 1 1 d D . . . .
H54A H 0.5130 0.8112 0.3080 0.032 Uiso 1 1 calc R U . . .
H54B H 0.4479 0.9055 0.2640 0.032 Uiso 1 1 calc R U . . .
C55 C 0.56116(9) 0.92344(7) 0.33845(6) 0.02198(19) Uani 1 1 d D . . . .
H55A H 0.5285 0.9827 0.3395 0.026 Uiso 1 1 calc R U . . .
H55B H 0.6200 0.9395 0.2983 0.026 Uiso 1 1 calc R U . . .
C56 C 0.60504(8) 0.86847(7) 0.41996(6) 0.01824(17) Uani 1 1 d D . . . .
H56A H 0.6428 0.8116 0.4182 0.022 Uiso 1 1 calc R U . . .
H56B H 0.6561 0.9075 0.4349 0.022 Uiso 1 1 calc R U . . .
S2 S 0.77299(18) 0.60493(15) 0.49692(11) 0.0217(2) Uani 0.498(3) 1 d D U P A 1
O8 O 0.7890(8) 0.6404(8) 0.4118(4) 0.0274(15) Uani 0.498(3) 1 d D U P A 1
O9 O 0.6646(3) 0.6127(2) 0.52191(18) 0.0450(7) Uani 0.498(3) 1 d D U P A 1
O10 O 0.8496(3) 0.6316(2) 0.54205(18) 0.0501(7) Uani 0.498(3) 1 d D U P A 1
C37 C 0.7966(5) 0.4792(4) 0.5249(4) 0.0267(9) Uani 0.498(3) 1 d D U P A 1
F4 F 0.7312(6) 0.4377(5) 0.4920(3) 0.0526(13) Uani 0.498(3) 1 d D U P A 1
F5 F 0.7898(3) 0.4374(3) 0.6033(2) 0.0451(9) Uani 0.498(3) 1 d D U P A 1
F6 F 0.8954(3) 0.4629(3) 0.5038(3) 0.0454(7) Uani 0.498(3) 1 d D U P A 1
S2A S 0.7387(3) 0.6028(3) 0.4881(2) 0.0296(5) Uani 0.319(3) 1 d D U P B 2
O8A O 0.7803(8) 0.6350(3) 0.5471(3) 0.0655(18) Uani 0.319(3) 1 d D U P B 2
O9A O 0.7970(14) 0.6375(13) 0.4134(7) 0.035(3) Uani 0.319(3) 1 d D U P B 2
O10A O 0.6258(4) 0.5999(3) 0.4877(4) 0.0621(14) Uani 0.319(3) 1 d D U P B 2
C37A C 0.7731(8) 0.4786(6) 0.5211(6) 0.037(2) Uani 0.319(3) 1 d D U P B 2
F4A F 0.8772(6) 0.4658(7) 0.5197(6) 0.082(3) Uani 0.319(3) 1 d D U P B 2
F5A F 0.7307(11) 0.4403(8) 0.4721(6) 0.054(2) Uani 0.319(3) 1 d D U P B 2
F6A F 0.7332(8) 0.4288(7) 0.5933(4) 0.066(2) Uani 0.319(3) 1 d D U P B 2
S2B S 0.7651(8) 0.5972(5) 0.4875(5) 0.047(2) Uani 0.1827(19) 1 d D U P C 3
O8B O 0.7307(11) 0.6365(7) 0.4073(5) 0.077(3) Uani 0.1827(19) 1 d D U P C 3
O9B O 0.7168(8) 0.6338(5) 0.5421(4) 0.0367(15) Uani 0.1827(19) 1 d D U P C 3
O10B O 0.8788(6) 0.5916(7) 0.4869(7) 0.088(3) Uani 0.1827(19) 1 d D U P C 3
C37B C 0.7218(9) 0.4762(7) 0.5214(6) 0.066(3) Uani 0.1827(19) 1 d D U P C 3
F4B F 0.7661(11) 0.4304(9) 0.4781(9) 0.084(5) Uani 0.1827(19) 1 d D U P C 3
F5B F 0.7544(14) 0.4304(11) 0.5965(7) 0.062(4) Uani 0.1827(19) 1 d D U P C 3
F6B F 0.6178(7) 0.4704(6) 0.5239(6) 0.105(3) Uani 0.1827(19) 1 d D U P C 3
O11 O 0.84862(13) 0.66912(12) 0.14712(10) 0.0230(3) Uani 0.685(3) 1 d D U P D 1
O12 O 0.9069(7) 0.9393(3) 0.2051(5) 0.0220(8) Uani 0.685(3) 1 d D U P D 1
C61 C 0.9639(4) 0.7048(2) 0.3068(2) 0.0166(5) Uani 0.685(3) 1 d D U P D 1
H61 H 0.9990 0.6683 0.3536 0.020 Uiso 0.685(3) 1 calc R U P D 1
C62 C 0.8729(2) 0.70851(16) 0.19147(14) 0.0160(4) Uani 0.685(3) 1 d D U P D 1
C63 C 0.8347(3) 0.8069(2) 0.18243(19) 0.0153(5) Uani 0.685(3) 1 d D U P D 1
C64 C 0.9012(5) 0.8555(2) 0.2243(3) 0.0159(7) Uani 0.685(3) 1 d D U P D 1
C65 C 0.7245(4) 0.7933(5) 0.2267(4) 0.0233(9) Uani 0.685(3) 1 d D U P D 1
H65A H 0.7330 0.7553 0.2827 0.035 Uiso 0.685(3) 1 calc R U P D 1
H65B H 0.6768 0.7614 0.2027 0.035 Uiso 0.685(3) 1 calc R U P D 1
H65C H 0.6943 0.8546 0.2224 0.035 Uiso 0.685(3) 1 calc R U P D 1
C66 C 0.8238(3) 0.8684(2) 0.09554(19) 0.0207(5) Uani 0.685(3) 1 d D U P D 1
H66A H 0.8939 0.8781 0.0689 0.031 Uiso 0.685(3) 1 calc R U P D 1
H66B H 0.7927 0.9290 0.0923 0.031 Uiso 0.685(3) 1 calc R U P D 1
H66C H 0.7777 0.8375 0.0696 0.031 Uiso 0.685(3) 1 calc R U P D 1
N5 N 0.93139(18) 0.66055(14) 0.26026(13) 0.0153(3) Uani 0.685(3) 1 d D U P D 1
C71 C 0.96010(12) 0.55831(10) 0.28260(11) 0.0178(3) Uani 0.685(3) 1 d D U P D 1
H71 H 1.0004 0.5413 0.3327 0.021 Uiso 0.685(3) 1 calc R U P D 1
C72 C 1.03377(17) 0.53804(15) 0.22221(12) 0.0233(4) Uani 0.685(3) 1 d D U P D 1
H72A H 1.0967 0.5789 0.2116 0.028 Uiso 0.685(3) 1 calc R U P D 1
H72B H 0.9968 0.5513 0.1717 0.028 Uiso 0.685(3) 1 calc R U P D 1
C73 C 1.0686(2) 0.4350(2) 0.25435(16) 0.0232(6) Uani 0.685(3) 1 d D U P D 1
H73A H 1.1107 0.4203 0.2126 0.028 Uiso 0.685(3) 1 calc R U P D 1
H73B H 1.1149 0.4248 0.3000 0.028 Uiso 0.685(3) 1 calc R U P D 1
C74 C 0.97502(13) 0.36889(10) 0.28049(10) 0.0208(3) Uani 0.685(3) 1 d D U P D 1
H74A H 0.9353 0.3713 0.2333 0.025 Uiso 0.685(3) 1 calc R U P D 1
H74B H 1.0015 0.3040 0.3060 0.025 Uiso 0.685(3) 1 calc R U P D 1
C75 C 0.9009(2) 0.39408(19) 0.33804(15) 0.0206(5) Uani 0.685(3) 1 d D U P D 1
H75A H 0.9382 0.3852 0.3877 0.025 Uiso 0.685(3) 1 calc R U P D 1
H75B H 0.8390 0.3519 0.3513 0.025 Uiso 0.685(3) 1 calc R U P D 1
C76 C 0.8629(3) 0.4960(2) 0.3021(2) 0.0201(6) Uani 0.685(3) 1 d D U P D 1
H76A H 0.8233 0.5050 0.2534 0.024 Uiso 0.685(3) 1 calc R U P D 1
H76B H 0.8152 0.5120 0.3405 0.024 Uiso 0.685(3) 1 calc R U P D 1
N6 N 0.9517(5) 0.7955(2) 0.2940(2) 0.0143(5) Uani 0.685(3) 1 d D U P D 1
C81 C 0.9906(4) 0.8399(3) 0.3501(3) 0.0183(6) Uani 0.685(3) 1 d D U P D 1
H81 H 1.0273 0.8994 0.3179 0.022 Uiso 0.685(3) 1 calc R U P D 1
C82 C 1.0700(3) 0.7780(2) 0.4084(2) 0.0204(5) Uani 0.685(3) 1 d D U P D 1
H82A H 1.1306 0.7615 0.3792 0.024 Uiso 0.685(3) 1 calc R U P D 1
H82B H 1.0356 0.7194 0.4428 0.024 Uiso 0.685(3) 1 calc R U P D 1
C83 C 1.1091(3) 0.8334(2) 0.4591(2) 0.0274(6) Uani 0.685(3) 1 d D U P D 1
H83A H 1.1591 0.7940 0.4985 0.033 Uiso 0.685(3) 1 calc R U P D 1
H83B H 1.1475 0.8897 0.4245 0.033 Uiso 0.685(3) 1 calc R U P D 1
C84 C 1.0163(4) 0.8632(3) 0.5020(3) 0.0280(6) Uani 0.685(3) 1 d D U P D 1
H84A H 0.9816 0.8068 0.5399 0.034 Uiso 0.685(3) 1 calc R U P D 1
H84B H 1.0431 0.9007 0.5324 0.034 Uiso 0.685(3) 1 calc R U P D 1
C85 C 0.9357(4) 0.9207(4) 0.4433(3) 0.0229(6) Uani 0.685(3) 1 d D U P D 1
H85A H 0.9689 0.9794 0.4079 0.028 Uiso 0.685(3) 1 calc R U P D 1
H85B H 0.8752 0.9374 0.4724 0.028 Uiso 0.685(3) 1 calc R U P D 1
C86 C 0.8959(4) 0.8654(6) 0.3940(4) 0.0211(9) Uani 0.685(3) 1 d D U P D 1
H86A H 0.8441 0.9036 0.3554 0.025 Uiso 0.685(3) 1 calc R U P D 1
H86B H 0.8601 0.8077 0.4289 0.025 Uiso 0.685(3) 1 calc R U P D 1
O11A O 0.8289(3) 0.6979(3) 0.1218(2) 0.0303(8) Uani 0.315(3) 1 d D U P D 2
O12A O 0.8980(17) 0.9406(7) 0.2147(11) 0.029(3) Uani 0.315(3) 1 d D U P D 2
C61A C 0.9498(8) 0.7021(5) 0.2908(5) 0.0202(13) Uani 0.315(3) 1 d D U P D 2
H61A H 0.9833 0.6588 0.3355 0.024 Uiso 0.315(3) 1 calc R U P D 2
C62A C 0.8570(5) 0.7286(4) 0.1711(3) 0.0212(10) Uani 0.315(3) 1 d D U P D 2
C63A C 0.8211(7) 0.8233(5) 0.1723(5) 0.0182(13) Uani 0.315(3) 1 d D U P D 2
C64A C 0.8925(12) 0.8601(6) 0.2200(7) 0.023(2) Uani 0.315(3) 1 d D U P D 2
C65A C 0.7123(9) 0.8058(11) 0.2182(9) 0.025(2) Uani 0.315(3) 1 d D U P D 2
H65D H 0.6637 0.7770 0.1922 0.038 Uiso 0.315(3) 1 calc R U P D 2
H65E H 0.6823 0.8655 0.2184 0.038 Uiso 0.315(3) 1 calc R U P D 2
H65F H 0.7224 0.7637 0.2729 0.038 Uiso 0.315(3) 1 calc R U P D 2
C66A C 0.8118(8) 0.8949(5) 0.0891(4) 0.0263(14) Uani 0.315(3) 1 d D U P D 2
H66D H 0.8821 0.9060 0.0627 0.040 Uiso 0.315(3) 1 calc R U P D 2
H66E H 0.7829 0.9537 0.0922 0.040 Uiso 0.315(3) 1 calc R U P D 2
H66F H 0.7644 0.8710 0.0586 0.040 Uiso 0.315(3) 1 calc R U P D 2
N5A N 0.9136(4) 0.6706(3) 0.2370(3) 0.0188(9) Uani 0.315(3) 1 d D U P D 2
C71A C 0.9366(3) 0.5702(2) 0.2446(3) 0.0236(8) Uani 0.315(3) 1 d D U P D 2
H71A H 0.9110 0.5622 0.1953 0.028 Uiso 0.315(3) 1 calc R U P D 2
C72A C 1.0537(4) 0.5484(4) 0.2479(6) 0.057(2) Uani 0.315(3) 1 d D U P D 2
H72C H 1.0833 0.5584 0.2945 0.068 Uiso 0.315(3) 1 calc R U P D 2
H72D H 1.0904 0.5908 0.1996 0.068 Uiso 0.315(3) 1 calc R U P D 2
C73A C 1.0717(6) 0.4466(4) 0.2540(7) 0.053(3) Uani 0.315(3) 1 d D U P D 2
H73C H 1.0547 0.4405 0.2027 0.063 Uiso 0.315(3) 1 calc R U P D 2
H73D H 1.1476 0.4305 0.2634 0.063 Uiso 0.315(3) 1 calc R U P D 2
C74A C 1.0058(3) 0.3774(3) 0.3193(3) 0.0383(11) Uani 0.315(3) 1 d D U P D 2
H74C H 1.0145 0.3144 0.3154 0.046 Uiso 0.315(3) 1 calc R U P D 2
H74D H 1.0322 0.3743 0.3713 0.046 Uiso 0.315(3) 1 calc R U P D 2
C75A C 0.8899(5) 0.4037(5) 0.3150(5) 0.040(2) Uani 0.315(3) 1 d D U P D 2
H75C H 0.8510 0.3597 0.3614 0.048 Uiso 0.315(3) 1 calc R U P D 2
H75D H 0.8608 0.3981 0.2665 0.048 Uiso 0.315(3) 1 calc R U P D 2
C76A C 0.8730(7) 0.5035(4) 0.3138(5) 0.031(2) Uani 0.315(3) 1 d D U P D 2
H76C H 0.7967 0.5203 0.3082 0.038 Uiso 0.315(3) 1 calc R U P D 2
H76D H 0.8962 0.5083 0.3642 0.038 Uiso 0.315(3) 1 calc R U P D 2
N6A N 0.9419(11) 0.7910(6) 0.2860(6) 0.0221(15) Uani 0.315(3) 1 d D U P D 2
C81A C 0.9888(8) 0.8287(7) 0.3444(6) 0.0180(15) Uani 0.315(3) 1 d D U P D 2
H81A H 1.0332 0.8839 0.3137 0.022 Uiso 0.315(3) 1 calc R U P D 2
C82A C 1.0597(8) 0.7584(6) 0.4037(6) 0.0303(17) Uani 0.315(3) 1 d D U P D 2
H82C H 1.1176 0.7371 0.3752 0.036 Uiso 0.315(3) 1 calc R U P D 2
H82D H 1.0180 0.7030 0.4360 0.036 Uiso 0.315(3) 1 calc R U P D 2
C83A C 1.1062(6) 0.8059(5) 0.4573(5) 0.0328(15) Uani 0.315(3) 1 d D U P D 2
H83C H 1.1529 0.7609 0.4960 0.039 Uiso 0.315(3) 1 calc R U P D 2
H83D H 1.1501 0.8596 0.4246 0.039 Uiso 0.315(3) 1 calc R U P D 2
C84A C 1.0199(9) 0.8403(7) 0.5016(5) 0.037(2) Uani 0.315(3) 1 d D U P D 2
H84C H 0.9818 0.7859 0.5394 0.044 Uiso 0.315(3) 1 calc R U P D 2
H84D H 1.0526 0.8747 0.5325 0.044 Uiso 0.315(3) 1 calc R U P D 2
C85A C 0.9423(11) 0.9037(9) 0.4452(8) 0.037(2) Uani 0.315(3) 1 d D U P D 2
H85C H 0.9776 0.9638 0.4153 0.044 Uiso 0.315(3) 1 calc R U P D 2
H85D H 0.8821 0.9174 0.4763 0.044 Uiso 0.315(3) 1 calc R U P D 2
C86A C 0.8993(8) 0.8632(12) 0.3865(9) 0.0205(19) Uani 0.315(3) 1 d D U P D 2
H86C H 0.8573 0.9118 0.3468 0.025 Uiso 0.315(3) 1 calc R U P D 2
H86D H 0.8515 0.8105 0.4149 0.025 Uiso 0.315(3) 1 calc R U P D 2
S3 S 1.15606(4) 0.81738(4) 0.09305(2) 0.01547(18) Uani 0.813(6) 1 d D U P E 1
O13 O 1.2041(4) 0.7330(3) 0.0878(3) 0.0282(7) Uani 0.813(6) 1 d D U P E 1
O14 O 1.0566(2) 0.8020(3) 0.1360(2) 0.0347(6) Uani 0.813(6) 1 d D U P E 1
O15 O 1.16255(19) 0.89673(14) 0.02130(9) 0.0362(4) Uani 0.813(6) 1 d D U P E 1
C67 C 1.2411(2) 0.84873(19) 0.16024(13) 0.0261(5) Uani 0.813(6) 1 d D U P E 1
F7 F 1.34089(19) 0.8621(3) 0.1328(2) 0.0496(8) Uani 0.813(6) 1 d D U P E 1
F8 F 1.2070(3) 0.9272(2) 0.1704(3) 0.0505(7) Uani 0.813(6) 1 d D U P E 1
F9 F 1.24146(18) 0.78097(15) 0.23145(9) 0.0422(4) Uani 0.813(6) 1 d D U P E 1
S3A S 1.1551(4) 0.8140(4) 0.1025(5) 0.089(2) Uani 0.187(6) 1 d D U P E 2
O13A O 1.2067(16) 0.7434(12) 0.0813(14) 0.036(3) Uani 0.187(6) 1 d D U P E 2
O14A O 1.0512(11) 0.8164(17) 0.1335(14) 0.056(5) Uani 0.187(6) 1 d D U P E 2
O15A O 1.1658(16) 0.9035(11) 0.0310(10) 0.110(6) Uani 0.187(6) 1 d D U P E 2
C67A C 1.2387(10) 0.8383(10) 0.1688(8) 0.054(3) Uani 0.187(6) 1 d D U P E 2
F7A F 1.3409(8) 0.8474(9) 0.1446(9) 0.035(2) Uani 0.187(6) 1 d D U P E 2
F8A F 1.2124(15) 0.9153(11) 0.1852(12) 0.057(4) Uani 0.187(6) 1 d D U P E 2
F9A F 1.2313(11) 0.7651(10) 0.2384(6) 0.104(5) Uani 0.187(6) 1 d D U P E 2

loop_
_atom_site_aniso_label
_atom_site_aniso_U_11
_atom_site_aniso_U_22
_atom_site_aniso_U_33
_atom_site_aniso_U_23
_atom_site_aniso_U_13
_atom_site_aniso_U_12
O1 0.0269(4) 0.0235(4) 0.0402(5) -0.0139(3) -0.0067(3) -0.0024(3)
O2 0.0210(4) 0.0265(4) 0.0358(4) -0.0129(3) 0.0018(3) 0.0046(3)
C1 0.0157(4) 0.0192(4) 0.0153(4) -0.0061(3) -0.0001(3) -0.0002(3)
C2 0.0229(5) 0.0186(4) 0.0209(4) -0.0078(4) -0.0009(3) -0.0005(3)
C3 0.0220(5) 0.0181(4) 0.0223(4) -0.0071(4) -0.0019(4) 0.0018(3)
C4 0.0209(4) 0.0187(4) 0.0204(4) -0.0071(3) -0.0011(3) 0.0023(3)
C5 0.0330(6) 0.0269(5) 0.0215(5) -0.0021(4) -0.0028(4) -0.0024(4)
C6 0.0320(6) 0.0237(5) 0.0407(7) -0.0177(5) -0.0032(5) 0.0035(4)
N1 0.0152(3) 0.0176(4) 0.0186(4) -0.0068(3) -0.0005(3) 0.0001(3)
C11 0.0138(4) 0.0202(4) 0.0195(4) -0.0065(3) -0.0017(3) -0.0003(3)
C12 0.0166(4) 0.0206(4) 0.0221(4) -0.0024(4) -0.0004(3) -0.0015(3)
C13 0.0193(5) 0.0235(5) 0.0231(5) -0.0034(4) -0.0038(4) 0.0005(4)
C14 0.0175(4) 0.0250(5) 0.0249(5) -0.0074(4) -0.0023(4) 0.0017(4)
C15 0.0155(4) 0.0267(5) 0.0309(5) -0.0035(4) 0.0010(4) -0.0017(4)
C16 0.0158(4) 0.0234(5) 0.0237(5) -0.0020(4) 0.0017(3) -0.0012(3)
N2 0.0149(4) 0.0182(4) 0.0185(4) -0.0067(3) -0.0003(3) 0.0000(3)
C21 0.0143(4) 0.0202(4) 0.0186(4) -0.0064(3) 0.0005(3) -0.0020(3)
C22 0.0213(4) 0.0197(4) 0.0198(4) -0.0051(3) -0.0026(3) -0.0013(3)
C23 0.0270(5) 0.0219(5) 0.0227(5) -0.0062(4) 0.0016(4) -0.0066(4)
C24 0.0247(5) 0.0276(5) 0.0308(5) -0.0105(4) -0.0045(4) -0.0069(4)
C25 0.0181(5) 0.0311(6) 0.0366(6) -0.0091(5) -0.0077(4) -0.0018(4)
C26 0.0170(4) 0.0224(5) 0.0211(4) -0.0041(4) -0.0038(3) -0.0006(3)
S1 0.01457(10) 0.02208(11) 0.01664(10) -0.00733(8) -0.00049(7) 0.00094(8)
O3 0.0215(4) 0.0298(4) 0.0235(4) -0.0146(3) 0.0032(3) -0.0030(3)
O4 0.0155(3) 0.0397(5) 0.0424(5) -0.0253(4) -0.0039(3) 0.0005(3)
O5 0.0297(4) 0.0317(4) 0.0159(3) -0.0025(3) 0.0017(3) 0.0022(3)
C7 0.0222(5) 0.0222(5) 0.0266(5) -0.0054(4) -0.0021(4) 0.0000(4)
F1 0.0282(4) 0.0266(3) 0.0513(5) -0.0200(3) 0.0034(3) 0.0006(3)
F2 0.0221(3) 0.0355(4) 0.0520(5) -0.0116(4) -0.0165(3) 0.0047(3)
F3 0.0604(6) 0.0299(4) 0.0303(4) 0.0066(3) 0.0036(4) 0.0008(4)
O6 0.0287(4) 0.0259(4) 0.0165(3) -0.0048(3) -0.0032(3) -0.0010(3)
O7 0.0312(4) 0.0149(3) 0.0237(4) -0.0067(3) -0.0050(3) 0.0017(3)
C31 0.0156(4) 0.0152(4) 0.0159(4) -0.0050(3) -0.0004(3) 0.0013(3)
C32 0.0154(4) 0.0187(4) 0.0187(4) -0.0064(3) -0.0012(3) 0.0013(3)
C33 0.0159(4) 0.0172(4) 0.0175(4) -0.0066(3) -0.0021(3) 0.0012(3)
C34 0.0171(4) 0.0165(4) 0.0169(4) -0.0070(3) -0.0009(3) 0.0013(3)
C35 0.0252(5) 0.0232(5) 0.0236(5) -0.0122(4) -0.0057(4) 0.0017(4)
C36 0.0159(4) 0.0242(5) 0.0289(5) -0.0090(4) 0.0003(4) 0.0014(4)
N3 0.0173(4) 0.0144(3) 0.0157(3) -0.0035(3) -0.0013(3) 0.0005(3)
C41 0.0184(4) 0.0142(4) 0.0180(4) -0.0015(3) 0.0010(3) -0.0007(3)
C42 0.0220(5) 0.0161(4) 0.0291(5) -0.0045(4) -0.0051(4) -0.0006(3)
C43 0.0244(5) 0.0174(5) 0.0389(6) -0.0048(4) -0.0006(4) -0.0030(4)
C44 0.0299(6) 0.0157(4) 0.0400(6) -0.0034(4) -0.0023(5) 0.0007(4)
C45 0.0337(6) 0.0179(5) 0.0346(6) 0.0011(4) -0.0091(5) 0.0025(4)
C46 0.0200(4) 0.0177(4) 0.0244(5) -0.0025(4) -0.0033(4) 0.0025(3)
N4 0.0164(3) 0.0141(3) 0.0143(3) -0.0042(3) -0.0017(3) 0.0013(3)
C51 0.0177(4) 0.0158(4) 0.0133(4) -0.0036(3) -0.0013(3) 0.0017(3)
C52 0.0191(4) 0.0243(5) 0.0159(4) -0.0049(3) -0.0012(3) -0.0041(3)
C53 0.0229(5) 0.0352(6) 0.0173(4) -0.0053(4) -0.0040(4) -0.0043(4)
C54 0.0318(6) 0.0310(5) 0.0152(4) -0.0058(4) 0.0000(4) -0.0075(4)
C55 0.0277(5) 0.0206(4) 0.0161(4) -0.0047(3) 0.0020(4) -0.0029(4)
C56 0.0180(4) 0.0179(4) 0.0179(4) -0.0053(3) 0.0017(3) -0.0012(3)
S2 0.0295(6) 0.0159(4) 0.0174(4) -0.0037(4) 0.0063(4) 0.0035(5)
O8 0.036(2) 0.024(3) 0.019(2) -0.0045(17) 0.0050(15) 0.0018(17)
O9 0.0430(16) 0.0376(14) 0.0402(15) 0.0011(11) 0.0223(12) 0.0177(12)
O10 0.0753(19) 0.0422(13) 0.0377(13) -0.0184(10) -0.0166(14) -0.0053(15)
C37 0.036(2) 0.0191(14) 0.0239(15) -0.0071(11) 0.0072(13) 0.0055(12)
F4 0.074(3) 0.0294(15) 0.052(3) -0.0103(18) -0.009(2) -0.0161(16)
F5 0.078(2) 0.0224(12) 0.0274(10) -0.0005(8) 0.0099(13) 0.0117(15)
F6 0.0419(14) 0.0436(13) 0.0434(13) -0.0082(10) 0.0098(11) 0.0216(11)
S2A 0.0436(13) 0.0171(7) 0.0261(8) -0.0061(5) 0.0118(9) 0.0010(9)
O8A 0.130(6) 0.042(2) 0.0323(19) -0.0227(17) 0.001(4) -0.012(4)
O9A 0.059(7) 0.017(4) 0.028(4) -0.007(3) 0.020(4) -0.003(4)
O10A 0.046(2) 0.047(2) 0.080(4) -0.007(2) 0.021(2) 0.0120(18)
C37A 0.049(5) 0.024(3) 0.030(3) -0.002(2) 0.015(3) 0.007(3)
F4A 0.059(4) 0.072(4) 0.084(5) 0.009(3) 0.012(3) 0.035(2)
F5A 0.086(5) 0.031(3) 0.046(4) -0.016(3) 0.026(3) -0.024(3)
F6A 0.131(6) 0.027(3) 0.031(2) 0.0002(19) 0.026(3) 0.000(3)
S2B 0.062(4) 0.036(2) 0.050(3) -0.0262(16) 0.021(3) -0.009(2)
O8B 0.146(9) 0.052(4) 0.036(3) -0.021(3) 0.005(5) 0.004(6)
O9B 0.053(4) 0.027(3) 0.032(3) -0.014(2) 0.009(3) 0.004(3)
O10B 0.057(4) 0.094(6) 0.122(7) -0.051(6) 0.032(4) -0.008(4)
C37B 0.110(6) 0.044(4) 0.052(4) -0.029(3) 0.045(5) -0.017(4)
F4B 0.172(12) 0.028(3) 0.050(5) -0.017(4) 0.054(7) -0.005(6)
F5B 0.106(9) 0.031(5) 0.046(5) -0.014(4) 0.053(4) -0.022(5)
F6B 0.112(5) 0.091(5) 0.134(7) -0.069(5) 0.055(5) -0.049(4)
O11 0.0298(7) 0.0220(7) 0.0201(7) -0.0105(6) -0.0053(5) 0.0005(5)
O12 0.0329(14) 0.0144(10) 0.0186(18) -0.0049(7) -0.0061(17) -0.0020(7)
C61 0.0181(12) 0.0170(8) 0.0169(13) -0.0086(8) 0.0001(8) -0.0010(6)
C62 0.0170(9) 0.0162(9) 0.0152(10) -0.0061(8) 0.0004(7) -0.0011(7)
C63 0.0128(11) 0.0184(10) 0.0138(8) -0.0045(8) -0.0010(7) 0.0000(8)
C64 0.0164(14) 0.0154(11) 0.0175(14) -0.0076(10) -0.0011(9) -0.0027(9)
C65 0.0167(13) 0.0262(16) 0.0274(15) -0.0097(12) 0.0007(11) -0.0010(11)
C66 0.0216(11) 0.0212(13) 0.0182(9) -0.0051(9) -0.0038(7) -0.0007(10)
N5 0.0171(8) 0.0153(7) 0.0145(9) -0.0061(6) -0.0026(6) 0.0013(5)
C71 0.0188(7) 0.0139(6) 0.0220(8) -0.0079(5) -0.0013(6) 0.0014(5)
C72 0.0217(9) 0.0180(8) 0.0279(8) -0.0059(6) 0.0082(6) -0.0015(6)
C73 0.0226(13) 0.0189(9) 0.0303(10) -0.0118(8) 0.0038(8) 0.0012(8)
C74 0.0228(7) 0.0172(6) 0.0237(7) -0.0089(5) -0.0002(6) 0.0002(5)
C75 0.0203(9) 0.0161(8) 0.0246(10) -0.0064(7) 0.0016(7) -0.0009(6)
C76 0.0159(8) 0.0216(10) 0.0250(10) -0.0112(8) 0.0038(7) -0.0027(7)
N6 0.0169(11) 0.0115(8) 0.0142(10) -0.0040(6) -0.0022(7) 0.0002(7)
C81 0.0236(12) 0.0188(11) 0.0153(10) -0.0092(8) -0.0039(8) -0.0007(8)
C82 0.0190(9) 0.0239(12) 0.0207(10) -0.0108(8) -0.0044(7) 0.0052(8)
C83 0.0258(9) 0.0337(15) 0.0306(10) -0.0205(11) -0.0116(7) 0.0064(10)
C84 0.0334(12) 0.0322(17) 0.0250(10) -0.0183(10) -0.0060(8) 0.0096(10)
C85 0.0303(13) 0.0220(13) 0.0197(10) -0.0113(8) -0.0060(8) 0.0073(9)
C86 0.0184(14) 0.0260(17) 0.0200(16) -0.0099(12) 0.0005(10) 0.0071(11)
O11A 0.044(2) 0.0249(17) 0.0254(17) -0.0120(14) -0.0102(14) 0.0043(14)
O12A 0.045(5) 0.023(2) 0.018(4) -0.0076(16) 0.003(2) -0.0031(19)
C61A 0.019(3) 0.022(2) 0.018(3) -0.0050(16) -0.0009(18) 0.0069(16)
C62A 0.022(2) 0.022(2) 0.017(2) -0.0023(17) -0.0013(16) 0.0010(16)
C63A 0.013(2) 0.019(2) 0.026(3) -0.011(2) -0.0046(16) 0.0023(17)
C64A 0.021(4) 0.028(3) 0.016(3) 0.000(2) -0.001(2) 0.002(2)
C65A 0.016(3) 0.033(5) 0.027(4) -0.012(3) 0.005(3) -0.002(2)
C66A 0.030(3) 0.026(3) 0.022(2) -0.006(2) -0.0046(16) 0.001(2)
N5A 0.024(2) 0.0174(15) 0.015(2) -0.0066(15) -0.0033(15) 0.0036(12)
C71A 0.0297(18) 0.0199(15) 0.0232(18) -0.0100(13) -0.0019(14) 0.0049(12)
C72A 0.020(2) 0.021(2) 0.122(7) -0.018(3) 0.011(3) -0.0002(16)
C73A 0.017(3) 0.026(3) 0.111(6) -0.021(3) 0.020(3) -0.004(2)
C74A 0.037(2) 0.0197(17) 0.059(3) -0.0135(17) -0.0136(19) 0.0027(14)
C75A 0.025(2) 0.028(3) 0.070(5) -0.021(3) 0.007(3) -0.0078(18)
C76A 0.038(4) 0.017(2) 0.040(4) -0.011(2) 0.008(3) 0.0015(18)
N6A 0.021(3) 0.032(3) 0.020(2) -0.0167(17) -0.0012(16) -0.0035(17)
C81A 0.014(2) 0.024(3) 0.018(2) -0.0114(18) 0.0033(15) 0.0030(19)
C82A 0.029(3) 0.040(4) 0.022(2) -0.013(2) -0.0042(18) 0.008(3)
C83A 0.030(2) 0.043(4) 0.027(2) -0.015(3) -0.0038(16) 0.011(3)
C84A 0.048(3) 0.045(5) 0.022(2) -0.018(3) -0.0129(19) 0.015(3)
C85A 0.039(3) 0.039(5) 0.040(4) -0.023(4) 0.005(2) 0.006(3)
C86A 0.026(4) 0.021(3) 0.017(3) -0.011(2) -0.003(2) -0.002(3)
S3 0.0135(2) 0.0194(2) 0.0106(3) -0.00170(16) 0.00100(11) 0.00033(15)
O13 0.0334(13) 0.0277(7) 0.0287(14) -0.0161(8) -0.0063(9) 0.0057(7)
O14 0.0199(9) 0.0486(11) 0.0423(11) -0.0251(9) 0.0147(9) -0.0095(8)
O15 0.0468(10) 0.0314(7) 0.0185(5) 0.0064(5) -0.0031(5) 0.0046(6)
C67 0.0273(10) 0.0279(9) 0.0281(8) -0.0157(7) -0.0051(6) 0.0020(7)
F7 0.0238(9) 0.0632(18) 0.0688(17) -0.0313(13) -0.0026(8) -0.0119(9)
F8 0.0584(13) 0.0334(9) 0.0753(16) -0.0375(11) -0.0202(10) 0.0123(8)
F9 0.0627(10) 0.0461(8) 0.0200(5) -0.0135(5) -0.0177(6) 0.0112(7)
S3A 0.034(2) 0.088(3) 0.179(6) -0.091(4) 0.010(2) 0.0014(19)
O13A 0.025(5) 0.058(7) 0.022(4) -0.012(4) 0.003(3) 0.008(4)
O14A 0.022(4) 0.081(11) 0.068(7) -0.033(6) 0.002(4) 0.011(4)
O15A 0.095(10) 0.086(8) 0.127(9) -0.011(6) 0.010(7) 0.003(7)
C67A 0.037(5) 0.038(5) 0.090(6) -0.029(5) 0.012(4) 0.010(4)
F7A 0.033(4) 0.027(3) 0.049(4) -0.018(3) -0.017(3) 0.015(2)
F8A 0.058(6) 0.048(5) 0.074(7) -0.031(5) -0.017(5) 0.025(4)
F9A 0.130(9) 0.080(6) 0.077(6) -0.003(4) 0.035(5) 0.055(5)

loop_
_atom_type_symbol
_atom_type_description
_atom_type_scat_dispersion_real
_atom_type_scat_dispersion_imag
_atom_type_scat_source
C C 0.0033 0.0016 'International Tables Vol C Tables 4.2.6.8 and 6.1.1.4'
H H 0.0000 0.0000 'International Tables Vol C Tables 4.2.6.8 and 6.1.1.4'
N N 0.0061 0.0033 'International Tables Vol C Tables 4.2.6.8 and 6.1.1.4'
O O 0.0106 0.0060 'International Tables Vol C Tables 4.2.6.8 and 6.1.1.4'
F F 0.0171 0.0103 'International Tables Vol C Tables 4.2.6.8 and 6.1.1.4'
S S 0.1246 0.1234 'International Tables Vol C Tables 4.2.6.8 and 6.1.1.4'

loop_
_geom_angle_atom_site_label_1
_geom_angle_atom_site_label_2
_geom_angle_atom_site_label_3
_geom_angle
N2 C1 N1 124.87(9)
N2 C1 H1 117.6
N1 C1 H1 117.6
O1 C2 N1 120.12(10)
O1 C2 C3 123.62(10)
N1 C2 C3 116.09(9)
C4 C3 C2 113.18(8)
C4 C3 C6 110.20(9)
C2 C3 C6 109.97(9)
C4 C3 C5 105.83(9)
C2 C3 C5 105.82(9)
C6 C3 C5 111.73(9)
O2 C4 N2 120.14(10)
O2 C4 C3 124.18(10)
N2 C4 C3 115.41(9)
C3 C5 H5A 109.5
C3 C5 H5B 109.5
H5A C5 H5B 109.5
C3 C5 H5C 109.5
H5A C5 H5C 109.5
H5B C5 H5C 109.5
C3 C6 H6A 109.5
C3 C6 H6B 109.5
H6A C6 H6B 109.5
C3 C6 H6C 109.5
H6A C6 H6C 109.5
H6B C6 H6C 109.5
C1 N1 C2 121.37(9)
C1 N1 C11 121.53(8)
C2 N1 C11 116.44(8)
N1 C11 C12 112.90(8)
N1 C11 C16 111.15(8)
C12 C11 C16 111.35(9)
N1 C11 H11 107.0
C12 C11 H11 107.0
C16 C11 H11 107.0
C11 C12 C13 108.21(8)
C11 C12 H12A 110.1
C13 C12 H12A 110.1
C11 C12 H12B 110.1
C13 C12 H12B 110.1
H12A C12 H12B 108.4
C14 C13 C12 110.52(9)
C14 C13 H13A 109.5
C12 C13 H13A 109.5
C14 C13 H13B 109.5
C12 C13 H13B 109.5
H13A C13 H13B 108.1
C13 C14 C15 111.44(9)
C13 C14 H14A 109.3
C15 C14 H14A 109.3
C13 C14 H14B 109.3
C15 C14 H14B 109.3
H14A C14 H14B 108.0
C14 C15 C16 111.76(9)
C14 C15 H15A 109.3
C16 C15 H15A 109.3
C14 C15 H15B 109.3
C16 C15 H15B 109.3
H15A C15 H15B 107.9
C11 C16 C15 108.87(9)
C11 C16 H16A 109.9
C15 C16 H16A 109.9
C11 C16 H16B 109.9
C15 C16 H16B 109.9
H16A C16 H16B 108.3
C1 N2 C4 120.59(8)
C1 N2 C21 122.64(8)
C4 N2 C21 116.20(8)
N2 C21 C22 113.44(8)
N2 C21 C26 108.82(8)
C22 C21 C26 111.25(8)
N2 C21 H21 107.7
C22 C21 H21 107.7
C26 C21 H21 107.7
C21 C22 C23 108.77(9)
C21 C22 H22A 109.9
C23 C22 H22A 109.9
C21 C22 H22B 109.9
C23 C22 H22B 109.9
H22A C22 H22B 108.3
C24 C23 C22 111.58(9)
C24 C23 H23A 109.3
C22 C23 H23A 109.3
C24 C23 H23B 109.3
C22 C23 H23B 109.3
H23A C23 H23B 108.0
C25 C24 C23 110.89(10)
C25 C24 H24A 109.5
C23 C24 H24A 109.5
C25 C24 H24B 109.5
C23 C24 H24B 109.5
H24A C24 H24B 108.0
C24 C25 C26 110.95(9)
C24 C25 H25A 109.4
C26 C25 H25A 109.4
C24 C25 H25B 109.4
C26 C25 H25B 109.4
H25A C25 H25B 108.0
C25 C26 C21 109.48(9)
C25 C26 H26A 109.8
C21 C26 H26A 109.8
C25 C26 H26B 109.8
C21 C26 H26B 109.8
H26A C26 H26B 108.2
O3 S1 O5 114.79(5)
O3 S1 O4 114.85(5)
O5 S1 O4 115.27(5)
O3 S1 C7 103.24(5)
O5 S1 C7 103.17(5)
O4 S1 C7 103.09(5)
F3 C7 F2 108.07(10)
F3 C7 F1 107.74(9)
F2 C7 F1 107.21(9)
F3 C7 S1 111.19(8)
F2 C7 S1 110.98(8)
F1 C7 S1 111.47(8)
N3 C31 N4 125.41(9)
N3 C31 H31 117.3
N4 C31 H31 117.3
O6 C32 N3 120.38(9)
O6 C32 C33 123.86(9)
N3 C32 C33 115.44(8)
C34 C33 C32 113.35(8)
C34 C33 C35 110.65(8)
C32 C33 C35 110.44(8)
C34 C33 C36 105.93(8)
C32 C33 C36 105.57(8)
C35 C33 C36 110.70(8)
O7 C34 N4 120.36(9)
O7 C34 C33 123.69(9)
N4 C34 C33 115.66(8)
C33 C35 H35A 109.5
C33 C35 H35B 109.5
H35A C35 H35B 109.5
C33 C35 H35C 109.5
H35A C35 H35C 109.5
H35B C35 H35C 109.5
C33 C36 H36A 109.5
C33 C36 H36B 109.5
H36A C36 H36B 109.5
C33 C36 H36C 109.5
H36A C36 H36C 109.5
H36B C36 H36C 109.5
C31 N3 C32 121.00(8)
C31 N3 C41 121.07(8)
C32 N3 C41 117.50(8)
N3 C41 C46 109.55(8)
N3 C41 C42 112.97(8)
C46 C41 C42 110.86(9)
N3 C41 H41 107.8
C46 C41 H41 107.8
C42 C41 H41 107.8
C41 C42 C43 109.81(9)
C41 C42 H42A 109.7
C43 C42 H42A 109.7
C41 C42 H42B 109.7
C43 C42 H42B 109.7
H42A C42 H42B 108.2
C44 C43 C42 111.37(9)
C44 C43 H43A 109.4
C42 C43 H43A 109.4
C44 C43 H43B 109.4
C42 C43 H43B 109.4
H43A C43 H43B 108.0
C43 C44 C45 110.89(10)
C43 C44 H44A 109.5
C45 C44 H44A 109.5
C43 C44 H44B 109.5
C45 C44 H44B 109.5
H44A C44 H44B 108.0
C44 C45 C46 111.66(10)
C44 C45 H45A 109.3
C46 C45 H45A 109.3
C44 C45 H45B 109.3
C46 C45 H45B 109.3
H45A C45 H45B 107.9
C41 C46 C45 109.20(9)
C41 C46 H46A 109.8
C45 C46 H46A 109.8
C41 C46 H46B 109.8
C45 C46 H46B 109.8
H46A C46 H46B 108.3
C31 N4 C34 120.81(8)
C31 N4 C51 121.34(8)
C34 N4 C51 117.52(7)
N4 C51 C52 113.10(8)
N4 C51 C56 109.83(8)
C52 C51 C56 110.82(8)
N4 C51 H51 107.6
C52 C51 H51 107.6
C56 C51 H51 107.6
C51 C52 C53 108.47(8)
C51 C52 H52A 110.0
C53 C52 H52A 110.0
C51 C52 H52B 110.0
C53 C52 H52B 110.0
H52A C52 H52B 108.4
C54 C53 C52 111.33(9)
C54 C53 H53A 109.4
C52 C53 H53A 109.4
C54 C53 H53B 109.4
C52 C53 H53B 109.4
H53A C53 H53B 108.0
C55 C54 C53 110.86(9)
C55 C54 H54A 109.5
C53 C54 H54A 109.5
C55 C54 H54B 109.5
C53 C54 H54B 109.5
H54A C54 H54B 108.1
C54 C55 C56 111.17(8)
C54 C55 H55A 109.4
C56 C55 H55A 109.4
C54 C55 H55B 109.4
C56 C55 H55B 109.4
H55A C55 H55B 108.0
C51 C56 C55 109.25(8)
C51 C56 H56A 109.8
C55 C56 H56A 109.8
C51 C56 H56B 109.8
C55 C56 H56B 109.8
H56A C56 H56B 108.3
O10 S2 O9 114.1(3)
O10 S2 O8 116.6(5)
O9 S2 O8 113.2(5)
O10 S2 C37 102.4(2)
O9 S2 C37 104.4(3)
O8 S2 C37 104.1(5)
F4 C37 F5 108.9(5)
F4 C37 F6 107.8(5)
F5 C37 F6 105.6(4)
F4 C37 S2 113.4(5)
F5 C37 S2 110.8(4)
F6 C37 S2 110.1(4)
O10A S2A O8A 114.9(5)
O10A S2A O9A 118.8(8)
O8A S2A O9A 112.8(8)
O10A S2A C37A 101.5(4)
O8A S2A C37A 104.6(5)
O9A S2A C37A 101.2(8)
F4A C37A F6A 109.3(8)
F4A C37A F5A 108.1(9)
F6A C37A F5A 104.8(8)
F4A C37A S2A 111.2(7)
F6A C37A S2A 114.0(7)
F5A C37A S2A 109.1(8)
O9B S2B O10B 116.4(9)
O9B S2B O8B 116.2(8)
O10B S2B O8B 109.0(8)
O9B S2B C37B 104.2(6)
O10B S2B C37B 104.8(7)
O8B S2B C37B 104.7(7)
F6B C37B F4B 111.6(10)
F6B C37B F5B 106.6(9)
F4B C37B F5B 105.3(10)
F6B C37B S2B 111.6(7)
F4B C37B S2B 111.4(8)
F5B C37B S2B 110.0(9)
N6 C61 N5 125.8(3)
N6 C61 H61 117.1
N5 C61 H61 117.1
O11 C62 N5 120.53(18)
O11 C62 C63 122.9(2)
N5 C62 C63 116.29(18)
C64 C63 C62 114.1(3)
C64 C63 C66 110.2(3)
C62 C63 C66 111.9(2)
C64 C63 C65 104.9(3)
C62 C63 C65 105.0(3)
C66 C63 C65 110.3(3)
O12 C64 N6 120.5(3)
O12 C64 C63 123.7(4)
N6 C64 C63 115.6(3)
C63 C65 H65A 109.5
C63 C65 H65B 109.5
H65A C65 H65B 109.5
C63 C65 H65C 109.5
H65A C65 H65C 109.5
H65B C65 H65C 109.5
C63 C66 H66A 109.5
C63 C66 H66B 109.5
H66A C66 H66B 109.5
C63 C66 H66C 109.5
H66A C66 H66C 109.5
H66B C66 H66C 109.5
C61 N5 C62 120.9(2)
C61 N5 C71 117.4(2)
C62 N5 C71 121.66(16)
N5 C71 C72 113.16(15)
N5 C71 C76 112.32(18)
C72 C71 C76 111.9(2)
N5 C71 H71 106.3
C72 C71 H71 106.3
C76 C71 H71 106.3
C71 C72 C73 109.36(17)
C71 C72 H72A 109.8
C73 C72 H72A 109.8
C71 C72 H72B 109.8
C73 C72 H72B 109.8
H72A C72 H72B 108.3
C74 C73 C72 112.3(2)
C74 C73 H73A 109.1
C72 C73 H73A 109.1
C74 C73 H73B 109.1
C72 C73 H73B 109.1
H73A C73 H73B 107.9
C75 C74 C73 111.86(18)
C75 C74 H74A 109.2
C73 C74 H74A 109.2
C75 C74 H74B 109.2
C73 C74 H74B 109.2
H74A C74 H74B 107.9
C74 C75 C76 110.7(2)
C74 C75 H75A 109.5
C76 C75 H75A 109.5
C74 C75 H75B 109.5
C76 C75 H75B 109.5
H75A C75 H75B 108.1
C71 C76 C75 107.9(3)
C71 C76 H76A 110.1
C75 C76 H76A 110.1
C71 C76 H76B 110.1
C75 C76 H76B 110.1
H76A C76 H76B 108.4
C61 N6 C64 120.5(3)
C61 N6 C81 122.3(3)
C64 N6 C81 117.2(2)
N6 C81 C86 109.3(3)
N6 C81 C82 112.8(3)
C86 C81 C82 111.0(3)
N6 C81 H81 107.9
C86 C81 H81 107.9
C82 C81 H81 107.9
C81 C82 C83 107.9(2)
C81 C82 H82A 110.1
C83 C82 H82A 110.1
C81 C82 H82B 110.1
C83 C82 H82B 110.1
H82A C82 H82B 108.4
C84 C83 C82 111.0(3)
C84 C83 H83A 109.4
C82 C83 H83A 109.4
C84 C83 H83B 109.4
C82 C83 H83B 109.4
H83A C83 H83B 108.0
C85 C84 C83 110.9(3)
C85 C84 H84A 109.5
C83 C84 H84A 109.5
C85 C84 H84B 109.5
C83 C84 H84B 109.5
H84A C84 H84B 108.1
C84 C85 C86 110.4(3)
C84 C85 H85A 109.6
C86 C85 H85A 109.6
C84 C85 H85B 109.6
C86 C85 H85B 109.6
H85A C85 H85B 108.1
C85 C86 C81 108.6(4)
C85 C86 H86A 110.0
C81 C86 H86A 110.0
C85 C86 H86B 110.0
C81 C86 H86B 110.0
H86A C86 H86B 108.4
N5A C61A N6A 123.7(6)
N5A C61A H61A 118.2
N6A C61A H61A 118.2
O11A C62A N5A 119.9(4)
O11A C62A C63A 122.5(5)
N5A C62A C63A 117.1(4)
C64A C63A C62A 112.3(6)
C64A C63A C66A 109.8(6)
C62A C63A C66A 111.9(5)
C64A C63A C65A 105.5(8)
C62A C63A C65A 105.2(7)
C66A C63A C65A 111.7(7)
O12A C64A N6A 117.8(8)
O12A C64A C63A 125.1(9)
N6A C64A C63A 116.1(6)
C63A C65A H65D 109.5
C63A C65A H65E 109.5
H65D C65A H65E 109.5
C63A C65A H65F 109.5
H65D C65A H65F 109.5
H65E C65A H65F 109.5
C63A C66A H66D 109.5
C63A C66A H66E 109.5
H66D C66A H66E 109.5
C63A C66A H66F 109.5
H66D C66A H66F 109.5
H66E C66A H66F 109.5
C61A N5A C62A 122.1(4)
C61A N5A C71A 119.0(4)
C62A N5A C71A 118.9(4)
C72A C71A N5A 112.1(4)
C72A C71A C76A 113.2(5)
N5A C71A C76A 110.5(4)
C72A C71A H71A 106.9
N5A C71A H71A 106.9
C76A C71A H71A 106.9
C71A C72A C73A 109.5(5)
C71A C72A H72C 109.8
C73A C72A H72C 109.8
C71A C72A H72D 109.8
C73A C72A H72D 109.8
H72C C72A H72D 108.2
C74A C73A C72A 113.6(6)
C74A C73A H73C 108.9
C72A C73A H73C 108.9
C74A C73A H73D 108.9
C72A C73A H73D 108.9
H73C C73A H73D 107.7
C75A C74A C73A 112.3(5)
C75A C74A H74C 109.1
C73A C74A H74C 109.1
C75A C74A H74D 109.1
C73A C74A H74D 109.1
H74C C74A H74D 107.9
C74A C75A C76A 111.3(6)
C74A C75A H75C 109.4
C76A C75A H75C 109.4
C74A C75A H75D 109.4
C76A C75A H75D 109.4
H75C C75A H75D 108.0
C71A C76A C75A 109.1(5)
C71A C76A H76C 109.9
C75A C76A H76C 109.9
C71A C76A H76D 109.9
C75A C76A H76D 109.9
H76C C76A H76D 108.3
C61A N6A C64A 121.1(6)
C61A N6A C81A 124.0(6)
C64A N6A C81A 114.8(6)
N6A C81A C82A 113.3(6)
N6A C81A C86A 109.0(7)
C82A C81A C86A 111.2(7)
N6A C81A H81A 107.7
C82A C81A H81A 107.7
C86A C81A H81A 107.7
C81A C82A C83A 108.5(5)
C81A C82A H82C 110.0
C83A C82A H82C 110.0
C81A C82A H82D 110.0
C83A C82A H82D 110.0
H82C C82A H82D 108.4
C84A C83A C82A 111.7(6)
C84A C83A H83C 109.3
C82A C83A H83C 109.3
C84A C83A H83D 109.3
C82A C83A H83D 109.3
H83C C83A H83D 107.9
C85A C84A C83A 111.1(7)
C85A C84A H84C 109.4
C83A C84A H84C 109.4
C85A C84A H84D 109.4
C83A C84A H84D 109.4
H84C C84A H84D 108.0
C84A C85A C86A 113.9(7)
C84A C85A H85C 108.8
C86A C85A H85C 108.8
C84A C85A H85D 108.8
C86A C85A H85D 108.8
H85C C85A H85D 107.7
C85A C86A C81A 111.2(7)
C85A C86A H86C 109.4
C81A C86A H86C 109.4
C85A C86A H86D 109.4
C81A C86A H86D 109.4
H86C C86A H86D 108.0
O15 S3 O14 116.9(2)
O15 S3 O13 114.6(2)
O14 S3 O13 113.5(3)
O15 S3 C67 103.68(12)
O14 S3 C67 101.76(18)
O13 S3 C67 104.0(2)
F7 C67 F8 107.7(2)
F7 C67 F9 107.6(2)
F8 C67 F9 107.7(2)
F7 C67 S3 111.8(2)
F8 C67 S3 111.1(2)
F9 C67 S3 110.73(15)
O13A S3A O14A 129.6(13)
O13A S3A O15A 106.4(12)
O14A S3A O15A 105.5(12)
O13A S3A C67A 105.8(10)
O14A S3A C67A 105.3(10)
O15A S3A C67A 100.7(9)
F8A C67A F7A 106.6(11)
F8A C67A F9A 106.6(11)
F7A C67A F9A 108.0(11)
F8A C67A S3A 114.7(10)
F7A C67A S3A 113.6(9)
F9A C67A S3A 107.0(9)

loop_
_geom_bond_atom_site_label_1
_geom_bond_atom_site_label_2
_geom_bond_distance
O1 C2 1.2006(13)
O2 C4 1.1984(13)
C1 N2 1.3189(12)
C1 N1 1.3259(12)
C1 H1 0.9500
C2 N1 1.4251(13)
C2 C3 1.5106(15)
C3 C4 1.5064(15)
C3 C6 1.5271(15)
C3 C5 1.5586(15)
C4 N2 1.4362(13)
C5 H5A 0.9800
C5 H5B 0.9800
C5 H5C 0.9800
C6 H6A 0.9800
C6 H6B 0.9800
C6 H6C 0.9800
N1 C11 1.4992(12)
C11 C12 1.5219(14)
C11 C16 1.5249(14)
C11 H11 1.0000
C12 C13 1.5349(14)
C12 H12A 0.9900
C12 H12B 0.9900
C13 C14 1.5211(15)
C13 H13A 0.9900
C13 H13B 0.9900
C14 C15 1.5217(15)
C14 H14A 0.9900
C14 H14B 0.9900
C15 C16 1.5330(15)
C15 H15A 0.9900
C15 H15B 0.9900
C16 H16A 0.9900
C16 H16B 0.9900
N2 C21 1.4916(12)
C21 C22 1.5201(14)
C21 C26 1.5254(14)
C21 H21 1.0000
C22 C23 1.5398(15)
C22 H22A 0.9900
C22 H22B 0.9900
C23 C24 1.5286(16)
C23 H23A 0.9900
C23 H23B 0.9900
C24 C25 1.5214(17)
C24 H24A 0.9900
C24 H24B 0.9900
C25 C26 1.5241(15)
C25 H25A 0.9900
C25 H25B 0.9900
C26 H26A 0.9900
C26 H26B 0.9900
S1 O3 1.4404(8)
S1 O5 1.4425(8)
S1 O4 1.4444(8)
S1 C7 1.8221(11)
C7 F3 1.3321(13)
C7 F2 1.3353(13)
C7 F1 1.3365(14)
O6 C32 1.1986(12)
O7 C34 1.1993(12)
C31 N3 1.3195(12)
C31 N4 1.3243(12)
C31 H31 0.9500
C32 N3 1.4287(13)
C32 C33 1.5147(14)
C33 C34 1.5126(13)
C33 C35 1.5239(14)
C33 C36 1.5553(14)
C34 N4 1.4247(12)
C35 H35A 0.9800
C35 H35B 0.9800
C35 H35C 0.9800
C36 H36A 0.9800
C36 H36B 0.9800
C36 H36C 0.9800
N3 C41 1.5009(12)
C41 C46 1.5214(14)
C41 C42 1.5259(15)
C41 H41 1.0000
C42 C43 1.5330(15)
C42 H42A 0.9900
C42 H42B 0.9900
C43 C44 1.5229(16)
C43 H43A 0.9900
C43 H43B 0.9900
C44 C45 1.5236(18)
C44 H44A 0.9900
C44 H44B 0.9900
C45 C46 1.5267(15)
C45 H45A 0.9900
C45 H45B 0.9900
C46 H46A 0.9900
C46 H46B 0.9900
N4 C51 1.5001(12)
C51 C52 1.5242(14)
C51 C56 1.5276(13)
C51 H51 1.0000
C52 C53 1.5333(14)
C52 H52A 0.9900
C52 H52B 0.9900
C53 C54 1.5262(16)
C53 H53A 0.9900
C53 H53B 0.9900
C54 C55 1.5254(15)
C54 H54A 0.9900
C54 H54B 0.9900
C55 C56 1.5289(14)
C55 H55A 0.9900
C55 H55B 0.9900
C56 H56A 0.9900
C56 H56B 0.9900
S2 O10 1.435(3)
S2 O9 1.439(3)
S2 O8 1.444(6)
S2 C37 1.823(5)
C37 F4 1.322(6)
C37 F5 1.331(6)
C37 F6 1.334(6)
S2A O10A 1.426(6)
S2A O8A 1.433(6)
S2A O9A 1.442(10)
S2A C37A 1.822(9)
C37A F4A 1.325(9)
C37A F6A 1.340(10)
C37A F5A 1.345(10)
S2B O9B 1.405(9)
S2B O10B 1.435(11)
S2B O8B 1.436(10)
S2B C37B 1.815(10)
C37B F6B 1.315(11)
C37B F4B 1.319(10)
C37B F5B 1.360(11)
O11 C62 1.204(2)
O12 C64 1.203(3)
C61 N6 1.325(3)
C61 N5 1.325(3)
C61 H61 0.9500
C62 N5 1.421(3)
C62 C63 1.520(3)
C63 C64 1.509(3)
C63 C66 1.525(3)
C63 C65 1.559(3)
C64 N6 1.429(3)
C65 H65A 0.9800
C65 H65B 0.9800
C65 H65C 0.9800
C66 H66A 0.9800
C66 H66B 0.9800
C66 H66C 0.9800
N5 C71 1.506(2)
C71 C72 1.514(2)
C71 C76 1.521(3)
C71 H71 1.0000
C72 C73 1.532(3)
C72 H72A 0.9900
C72 H72B 0.9900
C73 C74 1.519(3)
C73 H73A 0.9900
C73 H73B 0.9900
C74 C75 1.513(3)
C74 H74A 0.9900
C74 H74B 0.9900
C75 C76 1.532(3)
C75 H75A 0.9900
C75 H75B 0.9900
C76 H76A 0.9900
C76 H76B 0.9900
N6 C81 1.498(3)
C81 C86 1.527(4)
C81 C82 1.528(3)
C81 H81 1.0000
C82 C83 1.539(3)
C82 H82A 0.9900
C82 H82B 0.9900
C83 C84 1.528(4)
C83 H83A 0.9900
C83 H83B 0.9900
C84 C85 1.518(3)
C84 H84A 0.9900
C84 H84B 0.9900
C85 C86 1.524(4)
C85 H85A 0.9900
C85 H85B 0.9900
C86 H86A 0.9900
C86 H86B 0.9900
O11A C62A 1.204(5)
O12A C64A 1.200(7)
C61A N5A 1.320(5)
C61A N6A 1.327(6)
C61A H61A 0.9500
C62A N5A 1.413(5)
C62A C63A 1.509(6)
C63A C64A 1.507(6)
C63A C66A 1.520(6)
C63A C65A 1.556(7)
C64A N6A 1.435(6)
C65A H65D 0.9800
C65A H65E 0.9800
C65A H65F 0.9800
C66A H66D 0.9800
C66A H66E 0.9800
C66A H66F 0.9800
N5A C71A 1.511(4)
C71A C72A 1.506(5)
C71A C76A 1.519(6)
C71A H71A 1.0000
C72A C73A 1.528(6)
C72A H72C 0.9900
C72A H72D 0.9900
C73A C74A 1.510(6)
C73A H73C 0.9900
C73A H73D 0.9900
C74A C75A 1.506(6)
C74A H74C 0.9900
C74A H74D 0.9900
C75A C76A 1.524(6)
C75A H75C 0.9900
C75A H75D 0.9900
C76A H76C 0.9900
C76A H76D 0.9900
N6A C81A 1.505(6)
C81A C82A 1.520(6)
C81A C86A 1.524(6)
C81A H81A 1.0000
C82A C83A 1.531(6)
C82A H82C 0.9900
C82A H82D 0.9900
C83A C84A 1.519(6)
C83A H83C 0.9900
C83A H83D 0.9900
C84A C85A 1.507(6)
C84A H84C 0.9900
C84A H84D 0.9900
C85A C86A 1.515(6)
C85A H85C 0.9900
C85A H85D 0.9900
C86A H86C 0.9900
C86A H86D 0.9900
S3 O15 1.4282(13)
S3 O14 1.429(2)
S3 O13 1.441(3)
S3 C67 1.8309(18)
C67 F7 1.330(3)
C67 F8 1.332(3)
C67 F9 1.335(2)
S3A O13A 1.402(11)
S3A O14A 1.412(11)
S3A O15A 1.516(11)
S3A C67A 1.758(11)
C67A F8A 1.339(12)
C67A F7A 1.340(12)
C67A F9A 1.356(12)
